data_4319992
loop_
_publ_author_name
'Robert C. Finn'
'Robert Lam'
'John E. Greedan'
'Jon Zubieta'

_publ_section_title
;
 Solid-State Coordination Chemistry: Structural Influences of
 Copper-Phenanthroline Subunits on Oxovanadium Organophosphonate Phases.
 Hydrothermal Synthesis and Structural Characterization of the
 Two-Dimensional Materials [Cu(phen)(VO)(O3PCH2PO3)(H2O)],
 [{Cu(phen)}2(V2O5)(O3PCH2CH2PO3)], and
 [{Cu(phen)}2(V3O5)(O3PCH2CH2CH2PO3)2(H2O)] and of the Three-Dimensional
 Phase [{Cu(phen)}2(V3O5)(O3PCH2PO3)2(H2O)]
;
_journal_name_full 'Inorganic Chemistry'
_journal_page_first 3745
_journal_page_last 3754
_journal_paper_doi 10.1021/ic010186i
_journal_volume 40
_journal_year 2001
_chemical_formula_sum 'C15 H14 Cu N2 O9 P2 V1.5'
_chemical_formula_weight 568.17
_chemical_name_systematic
;

   ?

;
_space_group_IT_number 2
_symmetry_cell_setting triclinic
_symmetry_space_group_name_Hall '-P 1'
_symmetry_space_group_name_H-M 'P -1'
_atom_sites_solution_hydrogens geom
_atom_sites_solution_primary direct
_atom_sites_solution_secondary difmap
_audit_creation_method SHELXL-97
_cell_angle_alpha 118.1870(10)
_cell_angle_beta 91.4160(10)
_cell_angle_gamma 107.8210(10)
_cell_formula_units_Z 2
_cell_length_a 9.4356(6)
_cell_length_b 10.6556(6)
_cell_length_c 11.0354(7)
_cell_measurement_temperature 90(2)
_cell_volume 911.88(10)
_computing_structure_refinement 'SHELXL-97 (Sheldrick, 1997)'
_computing_structure_solution 'SHELXS-97 (Sheldrick, 1990)'
_diffrn_ambient_temperature 293(2)
_diffrn_measured_fraction_theta_full 0.910
_diffrn_measured_fraction_theta_max 0.910
_diffrn_radiation_monochromator graphite
_diffrn_radiation_source 'fine-focus sealed tube'
_diffrn_radiation_type MoK\a
_diffrn_radiation_wavelength 0.71073
_diffrn_reflns_av_R_equivalents 0.0275
_diffrn_reflns_av_sigmaI/netI 0.0323
_diffrn_reflns_limit_h_max 12
_diffrn_reflns_limit_h_min -12
_diffrn_reflns_limit_k_max 13
_diffrn_reflns_limit_k_min -13
_diffrn_reflns_limit_l_max 14
_diffrn_reflns_limit_l_min -13
_diffrn_reflns_number 6013
_diffrn_reflns_theta_full 28.28
_diffrn_reflns_theta_max 28.28
_diffrn_reflns_theta_min 2.14
_exptl_absorpt_coefficient_mu 2.152
_exptl_crystal_density_diffrn 2.069
_exptl_crystal_density_method 'not measured'
_exptl_crystal_F_000 567
_exptl_crystal_size_max 0.32
_exptl_crystal_size_mid 0.26
_exptl_crystal_size_min 0.17
_refine_diff_density_max 0.567
_refine_diff_density_min -0.637
_refine_diff_density_rms 0.138
_refine_ls_extinction_method none
_refine_ls_goodness_of_fit_ref 1.063
_refine_ls_hydrogen_treatment mixed
_refine_ls_matrix_type full
_refine_ls_number_parameters 300
_refine_ls_number_reflns 4119
_refine_ls_number_restraints 0
_refine_ls_restrained_S_all 1.063
_refine_ls_R_factor_all 0.0457
_refine_ls_R_factor_gt 0.0396
_refine_ls_shift/su_max 0.000
_refine_ls_shift/su_mean 0.000
_refine_ls_structure_factor_coef Fsqd
_refine_ls_weighting_details 'calc w=1/[\s^2^(Fo^2^)+(0.0793P)^2^+0.1884P] where P=(Fo^2^+2Fc^2^)/3'
_refine_ls_weighting_scheme calc
_refine_ls_wR_factor_gt 0.1107
_refine_ls_wR_factor_ref 0.1146
_reflns_number_gt 3591
_reflns_number_total 4119
_reflns_threshold_expression >2sigma(I)
_cod_data_source_file ic010186i_3.cif
_cod_data_source_block p-1
_cod_original_formula_sum 'C15 H14 Cu N2 O9 P2 V1.50'
_cod_database_code 4319992

loop_
_symmetry_equiv_pos_as_xyz
'x, y, z'
'-x, -y, -z'

loop_
_atom_site_label
_atom_site_type_symbol
_atom_site_fract_x
_atom_site_fract_y
_atom_site_fract_z
_atom_site_U_iso_or_equiv
_atom_site_adp_type
_atom_site_occupancy
_atom_site_symmetry_multiplicity
_atom_site_calc_flag
_atom_site_refinement_flags
_atom_site_disorder_assembly
_atom_site_disorder_group
Cu1 Cu 0.28203(4) 0.49406(4) 0.29711(3) 0.01330(12) Uani 1 1 d . . .
V1 V -0.52718(10) 0.52893(10) 0.03986(10) 0.01132(19) Uani 0.50 1 d P . .
V2A V -0.1804(4) 0.5977(5) 0.0530(4) 0.0064(13) Uani 0.110(2) 1 d P . .
V2 V -0.14057(6) 0.68136(6) 0.14502(6) 0.01088(19) Uani 0.890(2) 1 d P . .
P1 P -0.05388(8) 0.38781(8) 0.11807(7) 0.01175(16) Uani 1 1 d . . .
P2 P -0.31415(8) 0.77039(8) -0.03760(7) 0.01201(16) Uani 1 1 d . . .
O1 O 0.2947(2) 0.2954(2) 0.1892(2) 0.0168(4) Uani 1 1 d . . .
O2 O 0.3638(15) 0.5831(8) 0.1478(12) 0.011(3) Uani 0.41(5) 1 d P . .
O2A O 0.307(3) 0.5816(9) 0.1170(15) 0.056(4) Uani 0.59(5) 1 d P . .
O3 O -0.1079(2) 0.5228(2) 0.1675(2) 0.0168(4) Uani 1 1 d . . .
O4 O 0.0683(2) 0.4197(2) 0.2314(2) 0.0181(4) Uani 1 1 d . . .
O5 O 0.0133(2) 0.6584(2) 0.0270(2) 0.0161(4) Uani 1 1 d . . .
O6 O -0.0604(3) 0.8217(2) 0.2995(2) 0.0231(5) Uani 1 1 d . . .
O7 O -0.1786(2) 0.7971(2) 0.0622(2) 0.0148(4) Uani 1 1 d . . .
O8 O -0.3322(2) 0.6170(2) 0.1480(2) 0.0178(4) Uani 1 1 d . . .
O9 O -0.4653(2) 0.6683(2) -0.0271(2) 0.0154(4) Uani 1 1 d . . .
N1 N 0.5010(3) 0.5855(3) 0.3975(3) 0.0196(5) Uani 1 1 d . . .
N2 N 0.2865(3) 0.7036(3) 0.4381(3) 0.0156(5) Uani 1 1 d . . .
C1 C 0.6054(4) 0.5217(4) 0.3729(3) 0.0254(7) Uani 1 1 d . . .
H1 H 0.5803 0.4222 0.2990 0.030 Uiso 1 1 calc R . .
C2 C 0.7530(4) 0.6003(5) 0.4555(4) 0.0318(8) Uani 1 1 d . . .
H2 H 0.8234 0.5521 0.4376 0.038 Uiso 1 1 calc R . .
C3 C 0.7928(4) 0.7480(5) 0.5625(4) 0.0344(9) Uani 1 1 d . . .
H3 H 0.8900 0.7998 0.6182 0.041 Uiso 1 1 calc R . .
C4 C 0.6874(4) 0.8211(4) 0.5880(3) 0.0273(7) Uani 1 1 d . . .
C5 C 0.5413(3) 0.7330(4) 0.5029(3) 0.0202(6) Uani 1 1 d . . .
C6 C 0.7167(4) 0.9758(4) 0.6923(3) 0.0348(9) Uani 1 1 d . . .
H6 H 0.8127 1.0349 0.7497 0.042 Uiso 1 1 calc R . .
C7 C 0.6084(4) 1.0398(4) 0.7105(3) 0.0319(8) Uani 1 1 d . . .
H7 H 0.6323 1.1419 0.7780 0.038 Uiso 1 1 calc R . .
C8 C 0.4580(4) 0.9512(3) 0.6265(3) 0.0232(7) Uani 1 1 d . . .
C9 C 0.4255(3) 0.7976(3) 0.5241(3) 0.0185(6) Uani 1 1 d . . .
C10 C 0.3390(4) 1.0075(3) 0.6381(3) 0.0253(7) Uani 1 1 d . . .
H10 H 0.3546 1.1082 0.7047 0.030 Uiso 1 1 calc R . .
C11 C 0.1998(4) 0.9129(3) 0.5504(3) 0.0235(7) Uani 1 1 d . . .
H11 H 0.1210 0.9496 0.5565 0.028 Uiso 1 1 calc R . .
C12 C 0.1765(4) 0.7607(3) 0.4515(3) 0.0185(6) Uani 1 1 d . . .
H12 H 0.0813 0.6975 0.3934 0.022 Uiso 1 1 calc R . .
C13 C -0.2141(3) 0.2307(3) 0.0979(3) 0.0153(5) Uani 1 1 d . . .
H13A H -0.2479 0.2607 0.1864 0.018 Uiso 1 1 calc R . .
H13B H -0.2964 0.2100 0.0287 0.018 Uiso 1 1 calc R . .
C14 C -0.1833(3) 1.0830(3) 0.0527(3) 0.0143(5) Uani 1 1 d . . .
H14A H -0.1367 1.0587 -0.0289 0.017 Uiso 1 1 calc R . .
H14B H -0.1135 1.0970 0.1279 0.017 Uiso 1 1 calc R . .
C15 C -0.3322(3) 0.9516(3) 0.0175(3) 0.0141(5) Uani 1 1 d . . .
H15A H -0.4013 0.9406 -0.0565 0.017 Uiso 1 1 calc R . .
H15B H -0.3781 0.9786 0.0996 0.017 Uiso 1 1 calc R . .

loop_
_atom_site_aniso_label
_atom_site_aniso_U_11
_atom_site_aniso_U_22
_atom_site_aniso_U_33
_atom_site_aniso_U_23
_atom_site_aniso_U_13
_atom_site_aniso_U_12
Cu1 0.01262(19) 0.01259(19) 0.01467(19) 0.00583(15) 0.00270(13) 0.00624(14)
V1 0.0117(4) 0.0090(4) 0.0150(4) 0.0073(4) 0.0052(3) 0.0036(3)
V2A 0.010(2) 0.002(2) 0.006(3) 0.002(2) 0.0032(16) 0.0009(16)
V2 0.0125(3) 0.0093(3) 0.0128(4) 0.0062(3) 0.0039(2) 0.0052(2)
P1 0.0122(3) 0.0092(3) 0.0154(3) 0.0067(3) 0.0034(3) 0.0050(3)
P2 0.0143(3) 0.0099(3) 0.0160(3) 0.0086(3) 0.0050(3) 0.0060(3)
O1 0.0255(11) 0.0149(10) 0.0170(10) 0.0096(8) 0.0088(8) 0.0129(8)
O2 0.011(5) 0.012(4) 0.013(4) 0.008(3) -0.001(3) 0.007(3)
O2A 0.067(10) 0.071(5) 0.033(4) 0.029(3) 0.025(6) 0.021(4)
O3 0.0226(10) 0.0126(9) 0.0221(10) 0.0109(9) 0.0088(9) 0.0107(8)
O4 0.0163(10) 0.0193(10) 0.0185(10) 0.0076(9) 0.0026(8) 0.0094(8)
O5 0.0197(10) 0.0137(10) 0.0164(10) 0.0076(8) 0.0047(8) 0.0078(8)
O6 0.0254(11) 0.0210(11) 0.0254(11) 0.0117(10) 0.0062(9) 0.0113(9)
O7 0.0155(9) 0.0122(9) 0.0210(10) 0.0115(8) 0.0028(8) 0.0051(8)
O8 0.0151(9) 0.0214(10) 0.0229(11) 0.0169(9) 0.0013(8) 0.0047(8)
O9 0.0147(10) 0.0149(10) 0.0198(10) 0.0117(8) 0.0028(8) 0.0045(8)
N1 0.0176(12) 0.0262(14) 0.0196(12) 0.0140(11) 0.0049(10) 0.0096(11)
N2 0.0186(12) 0.0134(11) 0.0140(11) 0.0071(9) 0.0034(9) 0.0046(9)
C1 0.0233(16) 0.041(2) 0.0217(16) 0.0193(15) 0.0088(13) 0.0172(15)
C2 0.0156(15) 0.064(3) 0.0294(18) 0.0313(19) 0.0108(13) 0.0180(16)
C3 0.0136(14) 0.063(3) 0.0254(17) 0.0284(18) 0.0024(13) 0.0031(16)
C4 0.0165(15) 0.042(2) 0.0198(15) 0.0198(15) 0.0021(12) -0.0019(14)
C5 0.0172(14) 0.0268(16) 0.0133(13) 0.0120(12) 0.0019(11) 0.0007(12)
C6 0.0273(18) 0.041(2) 0.0155(15) 0.0130(15) -0.0037(13) -0.0114(15)
C7 0.0352(19) 0.0280(17) 0.0133(15) 0.0078(13) 0.0010(13) -0.0083(15)
C8 0.0330(17) 0.0189(15) 0.0114(13) 0.0076(12) 0.0059(12) 0.0013(13)
C9 0.0215(14) 0.0173(14) 0.0126(13) 0.0080(11) 0.0026(11) 0.0010(12)
C10 0.045(2) 0.0135(14) 0.0120(13) 0.0056(11) 0.0081(13) 0.0050(13)
C11 0.0406(19) 0.0189(15) 0.0162(14) 0.0090(12) 0.0099(13) 0.0164(14)
C12 0.0254(15) 0.0172(14) 0.0155(14) 0.0075(12) 0.0055(12) 0.0122(12)
C13 0.0158(13) 0.0110(12) 0.0228(14) 0.0106(11) 0.0056(11) 0.0057(10)
C14 0.0135(13) 0.0118(13) 0.0205(14) 0.0092(11) 0.0036(11) 0.0064(10)
C15 0.0159(13) 0.0129(13) 0.0191(14) 0.0107(11) 0.0067(11) 0.0075(11)

loop_
_atom_type_symbol
_atom_type_description
_atom_type_scat_dispersion_real
_atom_type_scat_dispersion_imag
_atom_type_scat_source
C C 0.0033 0.0016 'International Tables Vol C Tables 4.2.6.8 and 6.1.1.4'
H H 0.0000 0.0000 'International Tables Vol C Tables 4.2.6.8 and 6.1.1.4'
N N 0.0061 0.0033 'International Tables Vol C Tables 4.2.6.8 and 6.1.1.4'
O O 0.0106 0.0060 'International Tables Vol C Tables 4.2.6.8 and 6.1.1.4'
P P 0.1023 0.0942 'International Tables Vol C Tables 4.2.6.8 and 6.1.1.4'
V V 0.3005 0.5294 'International Tables Vol C Tables 4.2.6.8 and 6.1.1.4'
Cu Cu 0.3201 1.2651 'International Tables Vol C Tables 4.2.6.8 and 6.1.1.4'

loop_
_geom_angle_atom_site_label_1
_geom_angle_atom_site_label_2
_geom_angle_atom_site_label_3
_geom_angle
_geom_angle_site_symmetry_1
_geom_angle_site_symmetry_3
_geom_angle_publ_flag
O4 Cu1 O1 93.23(9) . . ?
O4 Cu1 N2 92.51(9) . . ?
O1 Cu1 N2 170.34(9) . . ?
O4 Cu1 N1 170.89(9) . . ?
O1 Cu1 N1 91.74(10) . . ?
N2 Cu1 N1 81.58(10) . . ?
O4 Cu1 O2 99.2(4) . . ?
O1 Cu1 O2 97.47(17) . . ?
N2 Cu1 O2 89.27(18) . . ?
N1 Cu1 O2 87.7(4) . . ?
V1 V1 O2 168.4(3) 2_465 1_455 ?
V1 V1 O8 81.90(12) 2_465 . ?
O2 V1 O8 106.2(5) 1_455 . ?
V1 V1 O9 80.41(11) 2_465 . ?
O2 V1 O9 107.7(3) 1_455 . ?
O8 V1 O9 88.55(9) . . ?
V1 V1 O2A 155.9(7) 2_465 1_455 ?
O2 V1 O2A 17.8(3) 1_455 1_455 ?
O8 V1 O2A 122.2(7) . 1_455 ?
O9 V1 O2A 98.6(5) . 1_455 ?
V1 V1 O8 66.64(11) 2_465 2_465 ?
O2 V1 O8 104.9(5) 1_455 2_465 ?
O8 V1 O8 148.53(6) . 2_465 ?
O9 V1 O8 86.30(9) . 2_465 ?
O2A V1 O8 89.3(7) 1_455 2_465 ?
V1 V1 O9 68.43(10) 2_465 2_465 ?
O2 V1 O9 103.1(3) 1_455 2_465 ?
O8 V1 O9 87.12(9) . 2_465 ?
O9 V1 O9 148.84(6) . 2_465 ?
O2A V1 O9 109.8(4) 1_455 2_465 ?
O8 V1 O9 81.53(9) 2_465 2_465 ?
V1 V1 V2A 109.01(14) 2_465 2_465 ?
O2 V1 V2A 61.5(5) 1_455 2_465 ?
O8 V1 V2A 164.80(12) . 2_465 ?
O9 V1 V2A 103.44(11) . 2_465 ?
O2A V1 V2A 47.5(6) 1_455 2_465 ?
O8 V1 V2A 43.69(11) 2_465 2_465 ?
O9 V1 V2A 87.23(10) 2_465 2_465 ?
V1 V1 V2A 52.22(12) 2_465 . ?
O2 V1 V2A 137.1(5) 1_455 . ?
O8 V1 V2A 31.28(10) . . ?
O9 V1 V2A 75.46(9) . . ?
O2A V1 V2A 151.1(5) 1_455 . ?
O8 V1 V2A 118.00(11) 2_465 . ?
O9 V1 V2A 85.14(9) 2_465 . ?
V2A V1 V2A 161.22(5) 2_465 . ?
V2 V2A O8 70.7(2) . . ?
V2 V2A O5 84.4(3) . . ?
O8 V2A O5 154.7(3) . . ?
V2 V2A O2A 165.9(6) . 2_565 ?
O8 V2A O2A 95.4(6) . 2_565 ?
O5 V2A O2A 109.6(6) . 2_565 ?
V2 V2A O3 72.7(2) . . ?
O8 V2A O3 88.62(18) . . ?
O5 V2A O3 87.83(18) . . ?
O2A V2A O3 105.9(8) 2_565 . ?
V2 V2A O7 69.3(2) . . ?
O8 V2A O7 84.00(17) . . ?
O5 V2A O7 83.36(16) . . ?
O2A V2A O7 112.2(8) 2_565 . ?
O3 V2A O7 141.6(2) . . ?
V2 V2A O2 156.8(4) . 2_565 ?
O8 V2A O2 87.8(3) . 2_565 ?
O5 V2A O2 116.0(3) . 2_565 ?
O2A V2A O2 13.2(7) 2_565 2_565 ?
O3 V2A O2 116.6(3) . 2_565 ?
O7 V2A O2 100.7(3) . 2_565 ?
V2 V2A V1 119.8(3) . 2_465 ?
O8 V2A V1 50.39(12) . 2_465 ?
O5 V2A V1 151.5(2) . 2_465 ?
O2A V2A V1 47.1(7) 2_565 2_465 ?
O3 V2A V1 112.50(17) . 2_465 ?
O7 V2A V1 91.24(15) . 2_465 ?
O2 V2A V1 37.6(2) 2_565 2_465 ?
V2 V2A V1 101.0(3) . . ?
O8 V2A V1 32.48(10) . . ?
O5 V2A V1 163.3(2) . . ?
O2A V2A V1 65.8(7) 2_565 . ?
O3 V2A V1 108.86(15) . . ?
O7 V2A V1 83.83(13) . . ?
O2 V2A V1 56.3(2) 2_565 . ?
V1 V2A V1 18.78(5) 2_465 . ?
V2A V2 O6 175.5(3) . . ?
V2A V2 O8 78.5(2) . . ?
O6 V2 O8 105.63(11) . . ?
V2A V2 O3 79.5(2) . . ?
O6 V2 O3 98.42(10) . . ?
O8 V2 O3 92.46(9) . . ?
V2A V2 O7 83.9(2) . . ?
O6 V2 O7 97.80(10) . . ?
O8 V2 O7 89.57(9) . . ?
O3 V2 O7 162.45(9) . . ?
V2A V2 O5 67.1(2) . . ?
O6 V2 O5 108.88(10) . . ?
O8 V2 O5 145.37(10) . . ?
O3 V2 O5 85.44(8) . . ?
O7 V2 O5 83.02(8) . . ?
O4 P1 O3 110.34(12) . . ?
O4 P1 O5 115.85(12) . 2_565 ?
O3 P1 O5 110.76(11) . 2_565 ?
O4 P1 C13 106.34(13) . . ?
O3 P1 C13 105.92(12) . . ?
O5 P1 C13 107.01(13) 2_565 . ?
O1 P2 O7 113.08(12) 2_565 . ?
O1 P2 O9 110.30(12) 2_565 . ?
O7 P2 O9 111.50(11) . . ?
O1 P2 C15 107.69(12) 2_565 . ?
O7 P2 C15 107.82(12) . . ?
O9 P2 C15 106.10(12) . . ?
P2 O1 Cu1 122.89(12) 2_565 . ?
O2A O2 V1 109.9(16) . 1_655 ?
O2A O2 Cu1 106.7(12) . . ?
V1 O2 Cu1 126.4(5) 1_655 . ?
O2A O2 V2A 44.8(13) . 2_565 ?
V1 O2 V2A 80.9(5) 1_655 2_565 ?
Cu1 O2 V2A 99.9(3) . 2_565 ?
O2 O2A V1 52.3(16) . 1_655 ?
O2 O2A V2A 122.0(19) . 2_565 ?
V1 O2A V2A 85.4(4) 1_655 2_565 ?
P1 O3 V2 150.98(14) . . ?
P1 O3 V2A 128.12(17) . . ?
V2 O3 V2A 27.79(12) . . ?
P1 O4 Cu1 144.29(14) . . ?
P1 O5 V2A 123.40(19) 2_565 . ?
P1 O5 V2 149.11(13) 2_565 . ?
V2A O5 V2 28.46(14) . . ?
P2 O7 V2 133.28(12) . . ?
P2 O7 V2A 112.56(16) . . ?
V2 O7 V2A 26.86(12) . . ?
V2 O8 V2A 30.85(14) . . ?
V2 O8 V1 143.73(13) . . ?
V2A O8 V1 116.24(18) . . ?
V2 O8 V1 115.90(12) . 2_465 ?
V2A O8 V1 85.92(17) . 2_465 ?
V1 O8 V1 31.47(6) . 2_465 ?
P2 O9 V1 137.60(13) . . ?
P2 O9 V1 117.98(12) . 2_465 ?
V1 O9 V1 31.16(6) . 2_465 ?
C1 N1 C5 118.4(3) . . ?
C1 N1 Cu1 128.8(2) . . ?
C5 N1 Cu1 112.9(2) . . ?
C12 N2 C9 118.2(3) . . ?
C12 N2 Cu1 128.7(2) . . ?
C9 N2 Cu1 112.9(2) . . ?
N1 C1 C2 121.7(3) . . ?
C3 C2 C1 119.9(3) . . ?
C2 C3 C4 120.0(3) . . ?
C3 C4 C5 116.5(3) . . ?
C3 C4 C6 125.3(3) . . ?
C5 C4 C6 118.2(3) . . ?
N1 C5 C4 123.5(3) . . ?
N1 C5 C9 116.3(3) . . ?
C4 C5 C9 120.2(3) . . ?
C7 C6 C4 122.1(3) . . ?
C6 C7 C8 120.5(3) . . ?
C9 C8 C10 117.0(3) . . ?
C9 C8 C7 118.5(3) . . ?
C10 C8 C7 124.5(3) . . ?
N2 C9 C8 123.2(3) . . ?
N2 C9 C5 116.3(3) . . ?
C8 C9 C5 120.4(3) . . ?
C11 C10 C8 119.6(3) . . ?
C10 C11 C12 119.8(3) . . ?
N2 C12 C11 122.1(3) . . ?
C14 C13 P1 114.70(19) 1_545 . ?
C15 C14 C13 110.0(2) . 1_565 ?
C14 C15 P2 115.14(19) . . ?

loop_
_geom_bond_atom_site_label_1
_geom_bond_atom_site_label_2
_geom_bond_distance
_geom_bond_site_symmetry_2
_geom_bond_publ_flag
Cu1 O4 1.905(2) . ?
Cu1 O1 1.9223(19) . ?
Cu1 N2 2.016(2) . ?
Cu1 N1 2.020(3) . ?
Cu1 O2 2.303(9) . ?
V1 V1 1.0587(19) 2_465 ?
V1 O2 1.608(7) 1_455 ?
V1 O8 1.862(2) . ?
V1 O9 1.903(2) . ?
V1 O2A 1.91(2) 1_455 ?
V1 O8 2.008(2) 2_465 ?
V1 O9 2.017(2) 2_465 ?
V1 V2A 2.599(4) 2_465 ?
V1 V2A 3.110(4) . ?
V2A V2 0.942(4) . ?
V2A O8 1.800(4) . ?
V2A O5 1.822(4) . ?
V2A O2A 1.923(17) 2_565 ?
V2A O3 1.987(4) . ?
V2A O7 2.073(4) . ?
V2A O2 2.313(14) 2_565 ?
V2A V1 2.599(4) 2_465 ?
V2 O6 1.597(2) . ?
V2 O8 1.734(2) . ?
V2 O3 1.9295(19) . ?
V2 O7 1.9504(19) . ?
V2 O5 1.968(2) . ?
P1 O4 1.515(2) . ?
P1 O3 1.532(2) . ?
P1 O5 1.534(2) 2_565 ?
P1 C13 1.794(3) . ?
P2 O1 1.519(2) 2_565 ?
P2 O7 1.530(2) . ?
P2 O9 1.552(2) . ?
P2 C15 1.795(3) . ?
O1 P2 1.519(2) 2_565 ?
O2 O2A 0.62(2) . ?
O2 V1 1.608(7) 1_655 ?
O2 V2A 2.313(14) 2_565 ?
O2A V1 1.91(2) 1_655 ?
O2A V2A 1.923(17) 2_565 ?
O5 P1 1.534(2) 2_565 ?
O8 V1 2.008(2) 2_465 ?
O9 V1 2.017(2) 2_465 ?
N1 C1 1.324(4) . ?
N1 C5 1.362(4) . ?
N2 C12 1.334(4) . ?
N2 C9 1.364(4) . ?
C1 C2 1.405(5) . ?
C2 C3 1.368(6) . ?
C3 C4 1.399(5) . ?
C4 C5 1.405(4) . ?
C4 C6 1.425(5) . ?
C5 C9 1.429(4) . ?
C6 C7 1.363(6) . ?
C7 C8 1.432(5) . ?
C8 C9 1.407(4) . ?
C8 C10 1.409(5) . ?
C10 C11 1.372(5) . ?
C11 C12 1.403(4) . ?
C13 C14 1.535(3) 1_545 ?
C14 C15 1.530(4) . ?
C14 C13 1.535(3) 1_565 ?
